data_7703407
loop_
_publ_author_name
'Fischer, Malte'
'Vincent-Heldt, Lisa'
'Hillje, Malena'
'Schmidtmann, Marc'
'Beckhaus, Ruediger'

_publ_section_title
;
 Synthesis of a titanium ethylene complex via C-H-activation and
 alternative access to
 Cp<sub>2</sub>Ti(\h<sup>2</sup>-Me<sub>3</sub>SiC<sub>2</sub>SiMe<sub>3</sub>).
;
_journal_issue 7
_journal_name_full 'Dalton transactions (Cambridge, England : 2003)'
_journal_page_first 2068
_journal_page_last 2072
_journal_paper_doi 10.1039/d0dt00237b
_journal_volume 49
_journal_year 2020
_chemical_formula_structural Ti(C2H4)(C10H15)(C15H19)
_chemical_formula_sum 'C27 H38 Ti'
_chemical_formula_weight 410.47
_space_group_crystal_system orthorhombic
_space_group_IT_number 62
_space_group_name_Hall '-P 2ac 2n'
_space_group_name_H-M_alt 'P n m a'
_atom_sites_solution_hydrogens difmap
_atom_sites_solution_primary direct
_atom_sites_solution_secondary difmap
_audit_creation_method SHELXL-2017/1
_audit_update_record
;
2019-11-27 deposited with the CCDC.	2020-01-30 downloaded from the CCDC.
;
_cell_angle_alpha 90
_cell_angle_beta 90
_cell_angle_gamma 90
_cell_formula_units_Z 4
_cell_length_a 9.1810(3)
_cell_length_b 11.4645(4)
_cell_length_c 20.7463(7)
_cell_measurement_reflns_used 9910
_cell_measurement_temperature 100(2)
_cell_measurement_theta_max 29.32
_cell_measurement_theta_min 2.43
_cell_volume 2183.66(13)
_computing_cell_refinement 'Bruker SAINT V8.37A'
_computing_data_collection 'Bruker APEX2'
_computing_data_reduction 'Bruker SAINT V8.37A'
_computing_structure_refinement 'SHELXL-2017/1 (Sheldrick, 2017)'
_computing_structure_solution 'SHELXS-2013/1 (Sheldrick, 2013)'
_diffrn_ambient_temperature 100(2)
_diffrn_measured_fraction_theta_full 1.000
_diffrn_measured_fraction_theta_max 1.000
_diffrn_measurement_device_type 'Bruker APEX-II CCD'
_diffrn_measurement_method '\f and \w scans'
_diffrn_radiation_type MoK\a
_diffrn_radiation_wavelength 0.71073
_diffrn_reflns_av_R_equivalents 0.0643
_diffrn_reflns_av_unetI/netI 0.0234
_diffrn_reflns_Laue_measured_fraction_full 1.000
_diffrn_reflns_Laue_measured_fraction_max 1.000
_diffrn_reflns_limit_h_max 14
_diffrn_reflns_limit_h_min -14
_diffrn_reflns_limit_k_max 17
_diffrn_reflns_limit_k_min -17
_diffrn_reflns_limit_l_max 32
_diffrn_reflns_limit_l_min -32
_diffrn_reflns_number 76093
_diffrn_reflns_point_group_measured_fraction_full 1.000
_diffrn_reflns_point_group_measured_fraction_max 1.000
_diffrn_reflns_theta_full 25.242
_diffrn_reflns_theta_max 33.726
_diffrn_reflns_theta_min 1.963
_diffrn_source 'sealed tube'
_exptl_absorpt_coefficient_mu 0.402
_exptl_absorpt_correction_T_max 0.9823
_exptl_absorpt_correction_T_min 0.9131
_exptl_absorpt_correction_type numerical
_exptl_absorpt_process_details 'SADABS-2016/2 (Sheldrick)'
_exptl_crystal_colour 'yellow green'
_exptl_crystal_density_diffrn 1.249
_exptl_crystal_description rod
_exptl_crystal_F_000 888
_exptl_crystal_size_max 0.300
_exptl_crystal_size_mid 0.080
_exptl_crystal_size_min 0.060
_refine_diff_density_max 0.605
_refine_diff_density_min -0.377
_refine_diff_density_rms 0.065
_refine_ls_extinction_method none
_refine_ls_goodness_of_fit_ref 1.039
_refine_ls_hydrogen_treatment constr
_refine_ls_matrix_type full
_refine_ls_number_parameters 209
_refine_ls_number_reflns 4547
_refine_ls_number_restraints 0
_refine_ls_restrained_S_all 1.039
_refine_ls_R_factor_all 0.0626
_refine_ls_R_factor_gt 0.0438
_refine_ls_shift/su_max 0.001
_refine_ls_shift/su_mean 0.000
_refine_ls_structure_factor_coef Fsqd
_refine_ls_weighting_details 'w=1/[\s^2^(Fo^2^)+(0.0600P)^2^+0.9000P] where P=(Fo^2^+2Fc^2^)/3'
_refine_ls_weighting_scheme calc
_refine_ls_wR_factor_gt 0.1112
_refine_ls_wR_factor_ref 0.1238
_reflns_Friedel_coverage 0.000
_reflns_number_gt 3511
_reflns_number_total 4547
_reflns_threshold_expression 'I > 2\s(I)'
_cod_data_source_file d0dt00237b2.cif
_cod_data_source_block 2
_cod_depositor_comments 'Adding full bibliography for 7703407--7703408.cif.'
_cod_database_code 7703407
_shelx_shelxl_version_number 2017/1
_shelx_space_group_comment
;
The symmetry employed for this shelxl refinement is uniquely defined
by the following loop, which should always be used as a source of
symmetry information in preference to the above space-group names.
They are only intended as comments.
;
_shelx_estimated_absorpt_t_min 0.889
_shelx_estimated_absorpt_t_max 0.976
_exptl_absorpt_special_details
;
 numerical absorption correction followed by correction based on
 symmetry-related measurements (multi-scan)
;

loop_
_space_group_symop_operation_xyz
'x, y, z'
'-x+1/2, -y, z+1/2'
'-x, y+1/2, -z'
'x+1/2, -y+1/2, -z+1/2'
'-x, -y, -z'
'x-1/2, y, -z-1/2'
'x, -y-1/2, z'
'-x-1/2, y-1/2, z-1/2'

loop_
_atom_site_label
_atom_site_type_symbol
_atom_site_fract_x
_atom_site_fract_y
_atom_site_fract_z
_atom_site_U_iso_or_equiv
_atom_site_adp_type
_atom_site_occupancy
_atom_site_site_symmetry_order
_atom_site_calc_flag
_atom_site_refinement_flags_posn
_atom_site_refinement_flags_adp
_atom_site_refinement_flags_occupancy
_atom_site_disorder_assembly
_atom_site_disorder_group
Ti1 Ti 0.81446(3) 0.250000 0.41375(2) 0.02111(9) Uani 1 2 d S T P B .
C1 C 1.05850(19) 0.250000 0.37031(9) 0.0396(5) Uani 1 2 d S T P B .
C2 C 0.98495(13) 0.14959(13) 0.34692(6) 0.0313(3) Uani 1 1 d . . . . .
C3 C 0.86989(12) 0.18821(10) 0.30692(6) 0.0221(2) Uani 1 1 d . . . . .
C4 C 1.1990(2) 0.250000 0.40663(12) 0.0776(13) Uani 1 2 d S T P . .
H4B H 1.277208 0.278361 0.378581 0.116 Uiso 0.5 1 calc R U P A -1
H4A H 1.221399 0.170489 0.420853 0.116 Uiso 0.5 1 calc R U P A -1
H4C H 1.190455 0.301150 0.444292 0.116 Uiso 0.5 1 calc R U P A -1
C5 C 1.0256(2) 0.02345(17) 0.35712(10) 0.0588(6) Uani 1 1 d . . . . .
H5A H 1.099101 0.017950 0.391238 0.088 Uiso 1 1 calc R U . . .
H5B H 1.065211 -0.008714 0.317020 0.088 Uiso 1 1 calc R U . . .
H5C H 0.938865 -0.020852 0.369737 0.088 Uiso 1 1 calc R U . . .
C6 C 0.78052(17) 0.11334(13) 0.26269(7) 0.0359(3) Uani 1 1 d . . . . .
H6A H 0.686284 0.150881 0.254829 0.054 Uiso 1 1 calc R U . . .
H6B H 0.764833 0.036902 0.282663 0.054 Uiso 1 1 calc R U . . .
H6C H 0.832081 0.103349 0.221701 0.054 Uiso 1 1 calc R U . . .
C7A C 0.7012(3) 0.250000 0.52386(11) 0.0253(5) Uani 0.677(3) 2 d S T P B 1
C8A C 0.7911(2) 0.1508(2) 0.51505(9) 0.0326(5) Uani 0.677(3) 1 d . . P B 1
H8A H 0.759867 0.071851 0.517136 0.039 Uiso 0.677(3) 1 calc R U P B 1
C9A C 0.93234(14) 0.18800(17) 0.50285(6) 0.0419(4) Uani 0.677(3) 1 d . . P B 1
H9A H 1.014456 0.139242 0.495755 0.050 Uiso 0.677(3) 1 calc R U P B 1
C10A C 0.5423(3) 0.250000 0.54178(12) 0.0224(5) Uani 0.677(3) 2 d S T P B 1
H10A H 0.485052 0.250001 0.500763 0.027 Uiso 0.677(3) 2 calc R U P B 1
C11A C 0.4970(3) 0.1403(2) 0.58032(13) 0.0256(5) Uani 0.677(3) 1 d . . P B 1
H11A H 0.527156 0.068590 0.556354 0.031 Uiso 0.677(3) 1 calc R U P B 1
C12A C 0.3313(4) 0.1417(6) 0.5883(3) 0.0276(7) Uani 0.677(3) 1 d . . P B 1
H12B H 0.284237 0.140413 0.545376 0.033 Uiso 0.677(3) 1 calc R U P B 1
H12A H 0.299809 0.071269 0.612199 0.033 Uiso 0.677(3) 1 calc R U P B 1
C13A C 0.2844(12) 0.250000 0.6247(6) 0.0254(11) Uani 0.677(3) 2 d S T P B 1
H13A H 0.175811 0.250000 0.628563 0.030 Uiso 0.677(3) 2 calc R U P B 1
C14A C 0.3527(11) 0.250000 0.6944(6) 0.038(2) Uani 0.677(3) 2 d S T P B 1
H14A H 0.321546 0.320148 0.718538 0.045 Uiso 0.3386(14) 1 calc R U P B 1
H14B H 0.321546 0.179852 0.718538 0.045 Uiso 0.3386(14) 1 calc R U P B 1
C15A C 0.5200(5) 0.250000 0.6851(2) 0.0397(12) Uani 0.677(3) 2 d S T P B 1
H15A H 0.568389 0.250000 0.728303 0.048 Uiso 0.677(3) 2 calc R U P B 1
C16A C 0.5666(3) 0.1404(3) 0.64749(14) 0.0354(6) Uani 0.677(3) 1 d . . P B 1
H16B H 0.674022 0.138845 0.643324 0.043 Uiso 0.677(3) 1 calc R U P B 1
H16A H 0.536067 0.069689 0.671336 0.043 Uiso 0.677(3) 1 calc R U P B 1
C17A C 0.59462(14) 0.18755(14) 0.38877(6) 0.0324(3) Uani 0.677(3) 1 d . . P B 1
H17A H 0.583772 0.149014 0.346334 0.039 Uiso 0.677(3) 1 calc R U P B 1
H17B H 0.538921 0.149014 0.423641 0.039 Uiso 0.677(3) 1 calc R U P B 1
C7B C 0.6025(5) 0.250000 0.4960(2) 0.0186(9) Uani 0.323(3) 2 d S T P B 2
C8B C 0.5960(4) 0.1507(4) 0.45520(18) 0.0277(9) Uani 0.323(3) 1 d . . P B 2
H8B H 0.592934 0.072043 0.469496 0.033 Uiso 0.323(3) 1 calc R U P B 2
C9B C 0.59462(14) 0.18755(14) 0.38877(6) 0.0324(3) Uani 0.323(3) 1 d . . P B 2
H9B H 0.593871 0.138277 0.351953 0.039 Uiso 0.323(3) 1 calc R U P B 2
C10B C 0.6070(5) 0.250000 0.5682(2) 0.0171(8) Uani 0.323(3) 2 d S T P B 2
H10B H 0.711755 0.250001 0.581354 0.021 Uiso 0.323(3) 2 calc R U P B 2
C11B C 0.5344(5) 0.1416(4) 0.5995(2) 0.0185(8) Uani 0.323(3) 1 d . . P B 2
H11B H 0.579108 0.069767 0.580646 0.022 Uiso 0.323(3) 1 calc R U P B 2
C12B C 0.3713(8) 0.1401(11) 0.5857(6) 0.0266(14) Uani 0.323(3) 1 d . . P B 2
H12D H 0.327229 0.068720 0.604168 0.032 Uiso 0.323(3) 1 calc R U P B 2
H12C H 0.354553 0.139401 0.538536 0.032 Uiso 0.323(3) 1 calc R U P B 2
C13B C 0.299(3) 0.250000 0.6159(13) 0.041(6) Uani 0.323(3) 2 d S T P B 2
H13B H 0.191507 0.249999 0.608199 0.050 Uiso 0.323(3) 2 calc R U P B 2
C14B C 0.332(2) 0.250000 0.6861(10) 0.021(2) Uani 0.323(3) 2 d S T P B 2
H14C H 0.286655 0.180258 0.705973 0.025 Uiso 0.1614(14) 1 calc R U P B 2
H14D H 0.286655 0.319742 0.705973 0.025 Uiso 0.1614(14) 1 calc R U P B 2
C15B C 0.4912(11) 0.250000 0.7007(5) 0.0265(16) Uani 0.323(3) 2 d S T P B 2
H15B H 0.505795 0.249999 0.748514 0.032 Uiso 0.323(3) 2 calc R U P B 2
C16B C 0.5615(7) 0.1419(5) 0.6719(2) 0.0269(10) Uani 0.323(3) 1 d . . P B 2
H16C H 0.519234 0.070883 0.691604 0.032 Uiso 0.323(3) 1 calc R U P B 2
H16D H 0.667548 0.142345 0.680648 0.032 Uiso 0.323(3) 1 calc R U P B 2
C17B C 0.93234(14) 0.18800(17) 0.50285(6) 0.0419(4) Uani 0.323(3) 1 d . . P B 2
H17C H 0.872059 0.149571 0.536229 0.050 Uiso 0.323(3) 1 calc R U P B 2
H17D H 1.027629 0.149571 0.495921 0.050 Uiso 0.323(3) 1 calc R U P B 2

loop_
_atom_site_aniso_label
_atom_site_aniso_U_11
_atom_site_aniso_U_22
_atom_site_aniso_U_33
_atom_site_aniso_U_23
_atom_site_aniso_U_13
_atom_site_aniso_U_12
Ti1 0.01096(12) 0.03429(17) 0.01806(13) 0.000 -0.00053(9) 0.000
C1 0.0122(6) 0.0844(17) 0.0223(8) 0.000 0.0024(6) 0.000
C2 0.0197(5) 0.0457(8) 0.0287(6) 0.0130(5) 0.0085(4) 0.0125(5)
C3 0.0189(4) 0.0238(5) 0.0237(5) 0.0010(4) 0.0037(4) 0.0009(4)
C4 0.0123(8) 0.189(4) 0.0318(11) 0.000 -0.0018(8) 0.000
C5 0.0515(10) 0.0632(12) 0.0619(11) 0.0375(10) 0.0309(9) 0.0375(9)
C6 0.0380(7) 0.0365(7) 0.0332(7) -0.0114(6) 0.0086(6) -0.0110(6)
C7A 0.0143(9) 0.0440(15) 0.0176(10) 0.000 -0.0005(7) 0.000
C8A 0.0195(8) 0.0546(13) 0.0238(8) 0.0113(8) 0.0026(6) 0.0095(8)
C9A 0.0188(5) 0.0844(12) 0.0226(5) 0.0109(7) 0.0014(4) 0.0132(6)
C10A 0.0144(9) 0.0326(13) 0.0203(10) 0.000 0.0000(8) 0.000
C11A 0.0200(11) 0.0304(10) 0.0264(13) 0.0009(9) 0.0026(8) 0.0016(8)
C12A 0.0193(15) 0.0315(12) 0.0318(12) 0.0019(9) 0.0044(14) 0.0000(15)
C13A 0.0183(18) 0.026(2) 0.032(3) 0.000 0.0036(16) 0.000
C14A 0.028(3) 0.065(4) 0.020(3) 0.000 0.001(2) 0.000
C15A 0.0170(18) 0.078(3) 0.024(2) 0.000 -0.0007(14) 0.000
C16A 0.0215(9) 0.0537(15) 0.0311(14) 0.0136(14) 0.0018(12) 0.0080(9)
C17A 0.0210(5) 0.0520(8) 0.0243(6) -0.0081(6) -0.0018(4) -0.0060(5)
C7B 0.0100(16) 0.028(2) 0.0177(19) 0.000 0.0026(14) 0.000
C8B 0.0208(15) 0.041(2) 0.0213(16) -0.0084(15) 0.0040(12) -0.0122(15)
C9B 0.0210(5) 0.0520(8) 0.0243(6) -0.0081(6) -0.0018(4) -0.0060(5)
C10B 0.0162(16) 0.018(2) 0.0172(19) 0.000 0.0004(17) 0.000
C11B 0.020(2) 0.0199(16) 0.016(2) -0.0016(15) 0.0008(13) -0.0029(15)
C12B 0.028(4) 0.024(2) 0.028(2) -0.0005(18) 0.003(3) -0.003(3)
C13B 0.023(7) 0.065(10) 0.035(8) 0.000 -0.011(7) 0.000
C14B 0.019(4) 0.026(4) 0.019(6) 0.000 0.006(4) 0.000
C15B 0.025(4) 0.028(3) 0.027(4) 0.000 0.009(3) 0.000
C16B 0.0256(19) 0.038(2) 0.017(2) 0.004(2) 0.001(2) 0.0031(16)
C17B 0.0188(5) 0.0844(12) 0.0226(5) 0.0109(7) 0.0014(4) 0.0132(6)

loop_
_atom_type_symbol
_atom_type_description
_atom_type_scat_dispersion_real
_atom_type_scat_dispersion_imag
_atom_type_scat_source
C C 0.0033 0.0016 'International Tables Vol C Tables 4.2.6.8 and 6.1.1.4'
H H 0.0000 0.0000 'International Tables Vol C Tables 4.2.6.8 and 6.1.1.4'
Ti Ti 0.2776 0.4457 'International Tables Vol C Tables 4.2.6.8 and 6.1.1.4'

loop_
_geom_angle_atom_site_label_1
_geom_angle_atom_site_label_2
_geom_angle_atom_site_label_3
_geom_angle
_geom_angle_site_symmetry_1
_geom_angle_site_symmetry_3
C17A Ti1 C17A 37.92(8) . 7_565
C17A Ti1 C9B 37.92(8) . 7_565
C17A Ti1 C9B 0.00(7) 7_565 7_565
C17A Ti1 C17B 137.24(5) . 7_565
C17A Ti1 C17B 121.98(6) 7_565 7_565
C17A Ti1 C9A 137.24(5) . 7_565
C17A Ti1 C9A 121.98(6) 7_565 7_565
C17A Ti1 C9A 121.98(6) . .
C17A Ti1 C9A 137.24(5) 7_565 .
C9A Ti1 C9A 36.71(10) 7_565 .
C9B Ti1 C17B 121.98(6) . .
C9B Ti1 C17B 137.24(5) 7_565 .
C17B Ti1 C17B 36.71(10) 7_565 .
C17A Ti1 C3 94.22(5) . 7_565
C17A Ti1 C3 83.12(4) 7_565 7_565
C9A Ti1 C3 124.47(5) 7_565 7_565
C9A Ti1 C3 138.88(5) . 7_565
C9B Ti1 C3 83.12(4) . .
C17A Ti1 C3 83.12(4) . .
C17A Ti1 C3 94.22(5) 7_565 .
C9B Ti1 C3 94.22(5) 7_565 .
C17B Ti1 C3 138.88(5) 7_565 .
C9A Ti1 C3 138.88(5) 7_565 .
C9A Ti1 C3 124.47(5) . .
C17B Ti1 C3 124.47(5) . .
C3 Ti1 C3 34.61(6) 7_565 .
C17A Ti1 C2 128.38(5) . 7_565
C17A Ti1 C2 107.90(5) 7_565 7_565
C9A Ti1 C2 90.54(5) 7_565 7_565
C9A Ti1 C2 108.25(5) . 7_565
C3 Ti1 C2 34.51(4) 7_565 7_565
C3 Ti1 C2 57.51(4) . 7_565
C9B Ti1 C2 107.90(5) . .
C17A Ti1 C2 107.90(5) . .
C17A Ti1 C2 128.37(5) 7_565 .
C9B Ti1 C2 128.37(5) 7_565 .
C17B Ti1 C2 108.25(5) 7_565 .
C9A Ti1 C2 108.25(5) 7_565 .
C9A Ti1 C2 90.54(5) . .
C17B Ti1 C2 90.54(5) . .
C3 Ti1 C2 57.51(4) 7_565 .
C3 Ti1 C2 34.51(4) . .
C2 Ti1 C2 57.67(7) 7_565 .
C17A Ti1 C8A 88.28(6) . .
C17A Ti1 C8A 106.15(6) 7_565 .
C9A Ti1 C8A 58.32(7) 7_565 .
C9A Ti1 C8A 34.53(6) . .
C3 Ti1 C8A 167.21(6) 7_565 .
C3 Ti1 C8A 133.88(7) . .
C2 Ti1 C8A 142.76(6) 7_565 .
C2 Ti1 C8A 109.80(6) . .
C17A Ti1 C8A 106.15(6) . 7_565
C17A Ti1 C8A 88.28(6) 7_565 7_565
C9A Ti1 C8A 34.53(6) 7_565 7_565
C9A Ti1 C8A 58.32(7) . 7_565
C3 Ti1 C8A 133.88(7) 7_565 7_565
C3 Ti1 C8A 167.21(6) . 7_565
C2 Ti1 C8A 109.80(6) 7_565 7_565
C2 Ti1 C8A 142.76(6) . 7_565
C8A Ti1 C8A 56.61(12) . 7_565
C9B Ti1 C1 139.65(5) . .
C17A Ti1 C1 139.65(5) . .
C17A Ti1 C1 139.65(5) 7_565 .
C9B Ti1 C1 139.65(5) 7_565 .
C17B Ti1 C1 81.99(5) 7_565 .
C9A Ti1 C1 81.99(5) 7_565 .
C9A Ti1 C1 81.99(5) . .
C17B Ti1 C1 81.99(5) . .
C3 Ti1 C1 56.95(5) 7_565 .
C3 Ti1 C1 56.95(5) . .
C2 Ti1 C1 34.40(4) 7_565 .
C2 Ti1 C1 34.40(4) . .
C8A Ti1 C1 114.19(6) . .
C8A Ti1 C1 114.19(6) 7_565 .
C9B Ti1 C8B 35.45(10) . .
C9B Ti1 C8B 59.06(11) 7_565 .
C17B Ti1 C8B 104.49(9) 7_565 .
C17B Ti1 C8B 87.65(10) . .
C3 Ti1 C8B 129.55(9) 7_565 .
C3 Ti1 C8B 111.21(9) . .
C2 Ti1 C8B 163.81(10) 7_565 .
C2 Ti1 C8B 120.96(11) . .
C1 Ti1 C8B 152.43(11) . .
C17A Ti1 C8B 59.06(11) . 7_565
C17A Ti1 C8B 35.46(10) 7_565 7_565
C9A Ti1 C8B 87.65(10) 7_565 7_565
C9A Ti1 C8B 104.49(9) . 7_565
C3 Ti1 C8B 111.21(9) 7_565 7_565
C3 Ti1 C8B 129.55(9) . 7_565
C2 Ti1 C8B 120.96(10) 7_565 7_565
C2 Ti1 C8B 163.81(10) . 7_565
C8A Ti1 C8B 80.81(10) . 7_565
C8A Ti1 C8B 53.26(11) 7_565 7_565
C1 Ti1 C8B 152.43(11) . 7_565
C17A Ti1 C7A 80.48(6) . .
C17A Ti1 C7A 80.48(6) 7_565 .
C9A Ti1 C7A 56.85(6) 7_565 .
C9A Ti1 C7A 56.85(6) . .
C3 Ti1 C7A 159.30(4) 7_565 .
C3 Ti1 C7A 159.30(4) . .
C2 Ti1 C7A 143.16(5) 7_565 .
C2 Ti1 C7A 143.16(5) . .
C8A Ti1 C7A 33.46(6) . .
C8A Ti1 C7A 33.46(6) 7_565 .
C1 Ti1 C7A 136.38(7) . .
C9B Ti1 C7B 57.75(10) . .
C9B Ti1 C7B 57.75(10) 7_565 .
C17B Ti1 C7B 79.66(10) 7_565 .
C17B Ti1 C7B 79.66(10) . .
C3 Ti1 C7B 140.73(10) 7_565 .
C3 Ti1 C7B 140.73(10) . .
C2 Ti1 C7B 151.16(4) 7_565 .
C2 Ti1 C7B 151.17(4) . .
C1 Ti1 C7B 160.65(12) . .
C8B Ti1 C7B 32.53(10) . .
C8B Ti1 C7B 32.53(10) 7_565 .
C2 C1 C2 108.31(16) 7_565 .
C2 C1 C4 125.66(8) 7_565 .
C2 C1 C4 125.66(8) . .
C2 C1 Ti1 71.72(8) 7_565 .
C2 C1 Ti1 71.72(8) . .
C4 C1 Ti1 127.80(14) . .
C3 C2 C1 107.58(12) . .
C3 C2 C5 124.55(15) . .
C1 C2 C5 127.70(14) . .
C3 C2 Ti1 72.55(7) . .
C1 C2 Ti1 73.88(9) . .
C5 C2 Ti1 122.89(9) . .
C2 C3 C3 108.24(8) . 7_565
C2 C3 C6 126.02(12) . .
C3 C3 C6 124.89(8) 7_565 .
C2 C3 Ti1 72.95(7) . .
C3 C3 Ti1 72.69(3) 7_565 .
C6 C3 Ti1 128.48(8) . .
C1 C4 H4B 109.5 . .
C1 C4 H4A 109.5 . .
H4B C4 H4A 109.5 . .
C1 C4 H4C 109.5 . .
H4B C4 H4C 109.5 . .
H4A C4 H4C 109.5 . .
C2 C5 H5A 109.5 . .
C2 C5 H5B 109.5 . .
H5A C5 H5B 109.5 . .
C2 C5 H5C 109.5 . .
H5A C5 H5C 109.5 . .
H5B C5 H5C 109.5 . .
C3 C6 H6A 109.5 . .
C3 C6 H6B 109.5 . .
H6A C6 H6B 109.5 . .
C3 C6 H6C 109.5 . .
H6A C6 H6C 109.5 . .
H6B C6 H6C 109.5 . .
C8A C7A C8A 106.8(2) . 7_565
C8A C7A C10A 126.59(12) . .
C8A C7A C10A 126.59(12) 7_565 .
C8A C7A Ti1 68.98(12) . .
C8A C7A Ti1 68.98(12) 7_565 .
C10A C7A Ti1 128.76(16) . .
C9A C8A C7A 108.7(2) . .
C9A C8A Ti1 67.11(9) . .
C7A C8A Ti1 77.56(13) . .
C9A C8A H8A 125.7 . .
C7A C8A H8A 125.7 . .
Ti1 C8A H8A 121.2 . .
C8A C9A C9A 107.91(13) . 7_565
C8A C9A Ti1 78.36(9) . .
C9A C9A Ti1 71.64(5) 7_565 .
C8A C9A H9A 126.0 . .
C9A C9A H9A 126.0 7_565 .
Ti1 C9A H9A 116.0 . .
C7A C10A C11A 112.81(14) . .
C7A C10A C11A 112.81(14) . 7_565
C11A C10A C11A 108.8(2) . 7_565
C7A C10A H10A 107.4 . .
C11A C10A H10A 107.4 . .
C11A C10A H10A 107.4 7_565 .
C12A C11A C16A 108.4(3) . .
C12A C11A C10A 108.3(3) . .
C16A C11A C10A 111.0(2) . .
C12A C11A H11A 109.7 . .
C16A C11A H11A 109.7 . .
C10A C11A H11A 109.7 . .
C13A C12A C11A 110.1(6) . .
C13A C12A H12B 109.6 . .
C11A C12A H12B 109.6 . .
C13A C12A H12A 109.6 . .
C11A C12A H12A 109.6 . .
H12B C12A H12A 108.1 . .
C12A C13A C12A 110.1(9) 7_565 .
C12A C13A C14A 110.1(6) 7_565 .
C12A C13A C14A 110.1(6) . .
C12A C13A H13A 108.8 7_565 .
C12A C13A H13A 108.8 . .
C14A C13A H13A 108.8 . .
C15A C14A C13A 106.3(9) . .
C15A C14A H14A 110.5 . .
C13A C14A H14A 110.5 . .
C15A C14A H14B 110.5 . .
C13A C14A H14B 110.5 . .
H14A C14A H14B 108.7 . .
C15A C14A H14C 127.7(13) . 7_565
C13A C14A H14C 88.9(18) . 7_565
H14A C14A H14C 23.5 . 7_565
H14B C14A H14C 110.0 . 7_565
C15A C14A H14D 127.7(13) . 7_565
C13A C14A H14D 88.9(18) . 7_565
H14A C14A H14D 110.0 . 7_565
H14B C14A H14D 23.5 . 7_565
C16A C15A C16A 109.4(3) 7_565 .
C16A C15A C14A 109.8(3) 7_565 .
C16A C15A C14A 109.8(3) . .
C16A C15A H15A 109.3 7_565 .
C16A C15A H15A 109.3 . .
C14A C15A H15A 109.3 . .
C11A C16A C15A 110.2(3) . .
C11A C16A H16B 109.6 . .
C15A C16A H16B 109.6 . .
C11A C16A H16A 109.6 . .
C15A C16A H16A 109.6 . .
H16B C16A H16A 108.1 . .
C17A C17A Ti1 71.04(4) 7_565 .
C17A C17A H17A 116.5 7_565 .
Ti1 C17A H17A 116.5 . .
C17A C17A H17B 116.5 7_565 .
Ti1 C17A H17B 116.5 . .
H17A C17A H17B 113.5 . .
C8B C7B C10B 126.7(2) . .
C8B C7B C10B 126.7(2) 7_565 .
C8B C7B Ti1 68.8(2) . .
C8B C7B Ti1 68.8(2) 7_565 .
C10B C7B Ti1 129.7(3) . .
C7B C8B C9B 109.6(3) . .
C7B C8B Ti1 78.7(2) . .
C9B C8B Ti1 62.45(14) . .
C7B C8B H8B 125.2 . .
C9B C8B H8B 125.2 . .
Ti1 C8B H8B 124.9 . .
C9B C9B C8B 107.03(18) 7_565 .
C9B C9B Ti1 71.04(4) 7_565 .
C8B C9B Ti1 82.09(15) . .
C9B C9B H9B 126.5 7_565 .
C8B C9B H9B 126.5 . .
Ti1 C9B H9B 112.9 . .
C7B C10B C11B 114.0(3) . .
C11B C10B C11B 106.4(5) 7_565 .
C7B C10B H10B 107.4 . .
C11B C10B H10B 107.4 7_565 .
C11B C10B H10B 107.4 . .
C16B C11B C12B 110.2(6) . .
C16B C11B C10B 109.9(4) . .
C12B C11B C10B 110.6(6) . .
C16B C11B H11B 108.7 . .
C12B C11B H11B 108.7 . .
C10B C11B H11B 108.7 . .
C11B C12B C13B 109.5(11) . .
C11B C12B H12D 109.8 . .
C13B C12B H12D 109.8 . .
C11B C12B H12C 109.8 . .
C13B C12B H12C 109.8 . .
H12D C12B H12C 108.2 . .
C14B C13B C12B 108.0(12) . .
C14B C13B H13B 110.9 . .
C12B C13B H13B 110.9 . .
C12B C13B H13B 110.9 7_565 .
C13B C14B C15B 113.4(16) . .
C13B C14B H14C 108.9 . .
C15B C14B H14C 108.9 . .
C13B C14B H14D 108.9 . .
C15B C14B H14D 108.9 . .
H14C C14B H14D 107.7 . .
H14A C14B H14B 99.6 7_565 7_565
C14B C15B C16B 109.6(7) . .
C14B C15B C16B 109.6(7) . 7_565
C16B C15B C16B 109.2(6) . 7_565
C14B C15B H15B 109.4 . .
C16B C15B H15B 109.4 . .
C16B C15B H15B 109.4 7_565 .
C15B C16B C11B 108.7(6) . .
C15B C16B H16C 110.0 . .
C11B C16B H16C 110.0 . .
C15B C16B H16D 110.0 . .
C11B C16B H16D 110.0 . .
H16C C16B H16D 108.3 . .
C17B C17B Ti1 71.64(5) 7_565 .
C17B C17B H17C 116.4 7_565 .
Ti1 C17B H17C 116.4 . .
C17B C17B H17D 116.4 7_565 .
Ti1 C17B H17D 116.4 . .
H17C C17B H17D 113.4 . .

loop_
_geom_bond_atom_site_label_1
_geom_bond_atom_site_label_2
_geom_bond_distance
_geom_bond_site_symmetry_2
Ti1 C9B 2.2034(13) .
Ti1 C17A 2.2034(13) .
Ti1 C17A 2.2034(13) 7_565
Ti1 C9B 2.2034(13) 7_565
Ti1 C17B 2.2569(13) 7_565
Ti1 C9A 2.2569(13) 7_565
Ti1 C9A 2.2569(13) .
Ti1 C17B 2.2569(13) .
Ti1 C3 2.3817(12) 7_565
Ti1 C3 2.3818(12) .
Ti1 C2 2.3869(13) 7_565
Ti1 C2 2.3870(13) .
Ti1 C8A 2.3994(19) .
Ti1 C8A 2.3995(19) 7_565
Ti1 C1 2.4149(17) .
Ti1 C8B 2.462(4) .
Ti1 C8B 2.462(4) 7_565
Ti1 C7A 2.510(2) .
Ti1 C7B 2.588(4) .
C1 C2 1.4201(19) 7_565
C1 C2 1.4201(19) .
C1 C4 1.494(3) .
C2 C3 1.4144(17) .
C2 C5 1.508(2) .
C3 C3 1.417(2) 7_565
C3 C6 1.5005(18) .
C4 H4B 0.9800 .
C4 H4A 0.9800 .
C4 H4C 0.9800 .
C5 H5A 0.9800 .
C5 H5B 0.9800 .
C5 H5C 0.9800 .
C6 H6A 0.9800 .
C6 H6B 0.9800 .
C6 H6C 0.9800 .
C7A C8A 1.417(3) .
C7A C8A 1.417(3) 7_565
C7A C10A 1.506(3) .
C8A C9A 1.389(2) .
C8A H8A 0.9500 .
C9A C9A 1.422(4) 7_565
C9A H9A 0.9500 .
C10A C11A 1.547(3) .
C10A C11A 1.547(3) 7_565
C10A H10A 1.0000 .
C11A C12A 1.531(4) .
C11A C16A 1.533(4) .
C11A H11A 1.0000 .
C12A C13A 1.516(9) .
C12A H12B 0.9900 .
C12A H12A 0.9900 .
C13A C14A 1.576(17) .
C13A H13A 1.0000 .
C14A C15A 1.547(11) .
C14A H14A 0.9900 .
C14A H14B 0.9900 .
C14A H14C 1.032(18) 7_565
C14A H14D 1.032(19) 7_565
C15A C16A 1.540(4) 7_565
C15A C16A 1.540(4) .
C15A H15A 1.0000 .
C16A H16B 0.9900 .
C16A H16A 0.9900 .
C17A C17A 1.432(3) 7_565
C17A H17A 0.9900 .
C17A H17B 0.9900 .
C7B C8B 1.420(5) .
C7B C8B 1.420(5) 7_565
C7B C10B 1.498(7) .
C8B C9B 1.442(4) .
C8B H8B 0.9500 .
C9B C9B 1.432(3) 7_565
C9B H9B 0.9500 .
C10B C11B 1.552(6) 7_565
C10B C11B 1.552(6) .
C10B H10B 1.0000 .
C11B C16B 1.523(7) .
C11B C12B 1.525(9) .
C11B H11B 1.0000 .
C12B C13B 1.557(19) .
C12B H12D 0.9900 .
C12B H12C 0.9900 .
C13B C14B 1.49(3) .
C13B H13B 1.0000 .
C14B C15B 1.50(2) .
C14B H14C 0.9900 .
C14B H14D 0.9900 .
C15B C16B 1.520(7) .
C15B C16B 1.520(7) 7_565
C15B H15B 1.0000 .
C16B H16C 0.9900 .
C16B H16D 0.9900 .
C17B C17B 1.422(4) 7_565
C17B H17C 0.9900 .
C17B H17D 0.9900 .

loop_
_geom_torsion_atom_site_label_1
_geom_torsion_atom_site_label_2
_geom_torsion_atom_site_label_3
_geom_torsion_atom_site_label_4
_geom_torsion
_geom_torsion_site_symmetry_1
_geom_torsion_site_symmetry_4
C2 C1 C2 C3 2.43(19) 7_565 .
C4 C1 C2 C3 -170.90(17) . .
Ti1 C1 C2 C3 65.23(9) . .
C2 C1 C2 C5 177.80(10) 7_565 .
C4 C1 C2 C5 4.5(3) . .
Ti1 C1 C2 C5 -119.41(14) . .
C2 C1 C2 Ti1 -62.79(12) 7_565 .
C4 C1 C2 Ti1 123.88(19) . .
C1 C2 C3 C3 -1.50(12) . 7_565
C5 C2 C3 C3 -177.05(11) . 7_565
Ti1 C2 C3 C3 64.61(3) . 7_565
C1 C2 C3 C6 168.31(13) . .
C5 C2 C3 C6 -7.2(2) . .
Ti1 C2 C3 C6 -125.57(12) . .
C1 C2 C3 Ti1 -66.12(10) . .
C5 C2 C3 Ti1 118.34(13) . .
C8A C7A C8A C9A 1.5(3) 7_565 .
C10A C7A C8A C9A -176.3(2) . .
Ti1 C7A C8A C9A 60.32(12) . .
C8A C7A C8A Ti1 -58.86(18) 7_565 .
C10A C7A C8A Ti1 123.4(2) . .
C7A C8A C9A C9A -0.92(17) . 7_565
Ti1 C8A C9A C9A 66.14(5) . 7_565
C7A C8A C9A Ti1 -67.06(15) . .
C8A C7A C10A C11A 26.8(3) . .
C8A C7A C10A C11A -150.5(2) 7_565 .
Ti1 C7A C10A C11A 118.13(17) . .
C8A C7A C10A C11A 150.5(2) . 7_565
C8A C7A C10A C11A -26.8(3) 7_565 7_565
Ti1 C7A C10A C11A -118.14(17) . 7_565
C7A C10A C11A C12A -172.8(3) . .
C11A C10A C11A C12A 61.3(4) 7_565 .
C7A C10A C11A C16A 68.3(3) . .
C11A C10A C11A C16A -57.6(3) 7_565 .
C16A C11A C12A C13A 60.1(6) . .
C10A C11A C12A C13A -60.3(6) . .
C11A C12A C13A C12A 59.6(9) . 7_565
C11A C12A C13A C14A -61.9(8) . .
C12A C13A C14A C15A -60.8(6) 7_565 .
C12A C13A C14A C15A 60.8(6) . .
C13A C14A C15A C16A 60.1(3) . 7_565
C13A C14A C15A C16A -60.1(3) . .
C12A C11A C16A C15A -59.7(4) . .
C10A C11A C16A C15A 59.1(3) . .
C16A C15A C16A C11A -58.8(4) 7_565 .
C14A C15A C16A C11A 61.7(5) . .
C8B C7B C8B C9B 3.6(5) 7_565 .
C10B C7B C8B C9B -179.5(4) . .
Ti1 C7B C8B C9B -55.1(2) . .
C8B C7B C8B Ti1 58.7(3) 7_565 .
C10B C7B C8B Ti1 -124.4(4) . .
C7B C8B C9B C9B -2.2(3) . 7_565
Ti1 C8B C9B C9B -67.32(7) . 7_565
C7B C8B C9B Ti1 65.1(3) . .
C8B C7B C10B C11B -149.3(4) . 7_565
C8B C7B C10B C11B 27.0(6) 7_565 7_565
Ti1 C7B C10B C11B 118.8(3) . 7_565
C8B C7B C10B C11B -27.0(6) . .
C8B C7B C10B C11B 149.3(4) 7_565 .
Ti1 C7B C10B C11B -118.8(3) . .
C7B C10B C11B C16B 172.7(4) . .
C11B C10B C11B C16B -60.8(6) 7_565 .
C7B C10B C11B C12B -65.3(6) . .
C11B C10B C11B C12B 61.2(7) 7_565 .
C16B C11B C12B C13B 59.8(13) . .
C10B C11B C12B C13B -62.0(12) . .
C11B C12B C13B C14B -57.2(16) . .
C11B C12B C13B C12B 59.4(18) . 7_565
C12B C13B C14B C15B 58.4(12) . .
C12B C13B C14B C15B -58.4(12) 7_565 .
C13B C14B C15B C16B -60.0(5) . .
C13B C14B C15B C16B 60.0(5) . 7_565
C14B C15B C16B C11B 58.3(9) . .
C16B C15B C16B C11B -61.8(9) 7_565 .
C12B C11B C16B C15B -60.0(7) . .
C10B C11B C16B C15B 62.2(6) . .
